data_2241505
loop_
_publ_author_name
'Bugenhagen, Bernhard'
'Al Soom, Nuha'
'Al Jasem, Yosef'
'Thiemann, Thies'

_publ_section_title
;
 Crystal structure of (1<i>Z</i>,2<i>E</i>)-cinnamaldehyde oxime
;
_journal_coeditor_code SU5260
_journal_issue 12
_journal_name_full 'Acta Crystallographica Section E'
_journal_page_first o1063
_journal_page_last o1064
_journal_paper_doi 10.1107/S2056989015023853
_journal_volume 71
_journal_year 2015
_chemical_formula_iupac 'C9 H9 N O'
_chemical_formula_moiety 'C9 H9 N O'
_chemical_formula_sum 'C9 H9 N O'
_chemical_formula_weight 147.17
_chemical_melting_point 348
_chemical_name_common '(1<i>Z</i>,2<i>E</i>)-cinnamaldehyde oxime'
_chemical_name_systematic '(1<i>Z</i>,2<i>E</i>)-3-phenylprop-2-enal oxime'
_space_group_crystal_system orthorhombic
_space_group_IT_number 61
_space_group_name_Hall '-P 2ac 2ab'
_space_group_name_H-M_alt 'P b c a'
_symmetry_space_group_name_Hall '-P 2ac 2ab'
_symmetry_space_group_name_H-M 'P b c a'
_atom_sites_solution_hydrogens mixed
_audit_creation_method
;
Olex2 1.2
(compiled 2015.09.30 svn.r3233 for OlexSys, GUI svn.r5103)
;
_cell_angle_alpha 90
_cell_angle_beta 90
_cell_angle_gamma 90
_cell_formula_units_Z 16
_cell_length_a 10.231(5)
_cell_length_b 7.584(3)
_cell_length_c 41.816(18)
_cell_measurement_reflns_used 9623
_cell_measurement_temperature 100
_cell_measurement_theta_max 28.42
_cell_measurement_theta_min 2.22
_cell_volume 3245(2)
_computing_cell_refinement
;
SAINT (Bruker, 2013)
;
_computing_data_collection
;
APEX2 (Bruker, 2013)
;
_computing_data_reduction
;
SAINT (Bruker, 2013)
;
_computing_molecular_graphics
;
PLATON (Spek, 2009) and Mercury (Macrae <i>et al.</i>,  2008)
;
_computing_publication_material
;
<i>OLEX2</i> (Dolomanov <i>et al.</i>,  2009)
;
_computing_structure_refinement
;
SHELXL2014 (Sheldrick, 2015)
;
_computing_structure_solution
;
SHELXS97 (Sheldrick, 2008)
;
_diffrn_ambient_temperature 100
_diffrn_measured_fraction_theta_full 0.996
_diffrn_measured_fraction_theta_max 0.952
_diffrn_measurement_device_type 'Bruker APEXII CCD'
_diffrn_measurement_method '\f and \w scans'
_diffrn_radiation_type MoK\a
_diffrn_radiation_wavelength 0.71073
_diffrn_reflns_av_R_equivalents 0.0215
_diffrn_reflns_limit_h_max 13
_diffrn_reflns_limit_h_min -13
_diffrn_reflns_limit_k_max 10
_diffrn_reflns_limit_k_min -10
_diffrn_reflns_limit_l_max 53
_diffrn_reflns_limit_l_min -55
_diffrn_reflns_number 34431
_diffrn_reflns_theta_full 26.000
_diffrn_reflns_theta_max 28.570
_diffrn_reflns_theta_min 0.974
_diffrn_standards_number 0
_exptl_absorpt_coefficient_mu 0.079
_exptl_absorpt_correction_T_max 0.7458
_exptl_absorpt_correction_T_min 0.6659
_exptl_absorpt_correction_type multi-scan
_exptl_absorpt_process_details
;
(SADABS; Bruker, 2013)
;
_exptl_crystal_colour colourless
_exptl_crystal_density_diffrn 1.205
_exptl_crystal_description block
_exptl_crystal_F_000 1248
_exptl_crystal_size_max 0.2
_exptl_crystal_size_mid 0.2
_exptl_crystal_size_min 0.1
_refine_diff_density_max 0.446
_refine_diff_density_min -0.190
_refine_ls_extinction_method none
_refine_ls_goodness_of_fit_ref 1.096
_refine_ls_hydrogen_treatment mixed
_refine_ls_matrix_type full
_refine_ls_number_parameters 207
_refine_ls_number_reflns 3944
_refine_ls_number_restraints 0
_refine_ls_restrained_S_all 1.096
_refine_ls_R_factor_all 0.0451
_refine_ls_R_factor_gt 0.0430
_refine_ls_shift/su_max 0.001
_refine_ls_shift/su_mean 0.000
_refine_ls_structure_factor_coef Fsqd
_refine_ls_weighting_details 'w=1/[\s^2^(Fo^2^)+(0.0445P)^2^+2.1543P] where P=(Fo^2^+2Fc^2^)/3'
_refine_ls_weighting_scheme calc
_refine_ls_wR_factor_gt 0.1118
_refine_ls_wR_factor_ref 0.1132
_reflns_number_gt 3724
_reflns_number_total 3944
_reflns_threshold_expression 'I > 2\s(I)'
_cod_data_source_file su5260sup1.cif
_cod_data_source_block I
_cod_database_code 2241505
_shelx_space_group_comment
;
The symmetry employed for this shelxl refinement is uniquely defined
by the following loop, which should always be used as a source of
symmetry information in preference to the above space-group names.
They are only intended as comments.
;
_shelx_estimated_absorpt_t_min 0.984
_shelx_estimated_absorpt_t_max 0.992
_shelxl_version_number 2.013

loop_
_space_group_symop_operation_xyz
'x, y, z'
'-x+1/2, -y, z+1/2'
'-x, y+1/2, -z+1/2'
'x+1/2, -y+1/2, -z'
'-x, -y, -z'
'x-1/2, y, -z-1/2'
'x, -y-1/2, z-1/2'
'-x-1/2, y-1/2, z'

loop_
_atom_site_type_symbol
_atom_site_label
_atom_site_fract_x
_atom_site_fract_y
_atom_site_fract_z
_atom_site_U_iso_or_equiv
_atom_site_adp_type
_atom_site_calc_flag
_atom_site_occupancy
O O1B 0.27939(9) 0.14918(13) 0.83349(2) 0.0214(2) Uani d 1
O O1A 0.57897(9) 0.36622(12) 0.60376(2) 0.0210(2) Uani d 1
N N1A 0.65418(10) 0.21056(14) 0.60658(2) 0.0172(2) Uani d 1
N N1B 0.37727(11) 0.02042(14) 0.83755(2) 0.0189(2) Uani d 1
C C9A 0.66426(11) 0.12592(16) 0.57973(3) 0.0162(2) Uani d 1
H H9A 0.7096 0.0167 0.5804 0.019 Uiso calc 1
C C7A 0.65649(11) 0.10018(15) 0.52143(3) 0.0146(2) Uani d 1
H H7A 0.7135 0.0024 0.5242 0.017 Uiso calc 1
C C1A 0.62383(11) 0.14952(15) 0.48805(3) 0.0137(2) Uani d 1
C C6A 0.52038(11) 0.26618(15) 0.48030(3) 0.0152(2) Uani d 1
H H6A 0.4665 0.3124 0.4968 0.018 Uiso calc 1
C C2B 0.50012(12) -0.04774(16) 0.69394(3) 0.0171(2) Uani d 1
H H2B 0.5770 -0.1114 0.6993 0.021 Uiso calc 1
C C5A 0.49730(12) 0.31367(16) 0.44838(3) 0.0182(2) Uani d 1
H H5A 0.4278 0.3920 0.4434 0.022 Uiso calc 1
C C7B 0.44406(12) -0.04211(15) 0.75192(3) 0.0167(2) Uani d 1
H H7B 0.5154 -0.1202 0.7552 0.020 Uiso calc 1
C C2A 0.70079(12) 0.08011(17) 0.46297(3) 0.0189(2) Uani d 1
H H2A 0.7689 -0.0008 0.4678 0.023 Uiso calc 1
C C8A 0.61346(11) 0.18013(15) 0.54843(3) 0.0152(2) Uani d 1
H H8A 0.5502 0.2716 0.5471 0.018 Uiso calc 1
C C1B 0.41218(11) 0.00325(15) 0.71837(3) 0.0153(2) Uani d 1
C C3B 0.47534(13) -0.00548(17) 0.66187(3) 0.0202(3) Uani d 1
H H3B 0.5352 -0.0408 0.6457 0.024 Uiso calc 1
C C5B 0.27317(13) 0.13917(17) 0.67760(3) 0.0224(3) Uani d 1
H H5B 0.1963 0.2023 0.6720 0.027 Uiso calc 1
C C6B 0.29760(12) 0.09644(16) 0.70966(3) 0.0188(2) Uani d 1
H H6B 0.2368 0.1303 0.7257 0.023 Uiso calc 1
C C4B 0.36242(14) 0.08882(17) 0.65358(3) 0.0228(3) Uani d 1
H H4B 0.3461 0.1186 0.6319 0.027 Uiso calc 1
C C8B 0.38138(12) 0.01692(16) 0.77854(3) 0.0170(2) Uani d 1
H H8B 0.3088 0.0942 0.7763 0.020 Uiso calc 1
C C9B 0.42381(13) -0.03653(16) 0.81057(3) 0.0191(2) Uani d 1
H H9B 0.4921 -0.1212 0.8117 0.023 Uiso calc 1
C C4A 0.57625(13) 0.24623(18) 0.42372(3) 0.0220(3) Uani d 1
H H4A 0.5607 0.2799 0.4022 0.026 Uiso calc 1
C C3A 0.67797(14) 0.12902(18) 0.43106(3) 0.0235(3) Uani d 1
H H3A 0.7314 0.0828 0.4145 0.028 Uiso calc 1
H H1B 0.248(2) 0.163(2) 0.8539(4) 0.039(5) Uiso d 1
H H1A 0.588(2) 0.415(3) 0.6235(5) 0.048(6) Uiso d 1

loop_
_atom_site_aniso_label
_atom_site_aniso_U_11
_atom_site_aniso_U_22
_atom_site_aniso_U_33
_atom_site_aniso_U_12
_atom_site_aniso_U_13
_atom_site_aniso_U_23
O1B 0.0216(4) 0.0283(5) 0.0144(4) 0.0041(4) 0.0037(3) 0.0011(3)
O1A 0.0301(5) 0.0197(4) 0.0131(4) 0.0029(4) -0.0024(3) -0.0010(3)
N1A 0.0181(5) 0.0191(5) 0.0144(5) -0.0022(4) -0.0008(4) 0.0040(4)
N1B 0.0237(5) 0.0183(5) 0.0146(5) -0.0013(4) -0.0001(4) 0.0023(4)
C9A 0.0169(5) 0.0174(5) 0.0141(5) -0.0026(4) -0.0012(4) 0.0033(4)
C7A 0.0143(5) 0.0136(5) 0.0159(5) -0.0011(4) -0.0030(4) 0.0012(4)
C1A 0.0158(5) 0.0118(5) 0.0134(5) -0.0026(4) -0.0024(4) -0.0012(4)
C6A 0.0148(5) 0.0147(5) 0.0160(5) -0.0010(4) -0.0008(4) -0.0011(4)
C2B 0.0167(5) 0.0167(5) 0.0178(5) -0.0018(4) 0.0025(4) -0.0009(4)
C5A 0.0179(5) 0.0171(5) 0.0195(6) -0.0008(4) -0.0054(4) 0.0022(4)
C7B 0.0196(5) 0.0142(5) 0.0164(5) 0.0014(4) 0.0010(4) 0.0006(4)
C2A 0.0206(6) 0.0189(6) 0.0172(6) 0.0051(5) -0.0019(4) -0.0028(4)
C8A 0.0164(5) 0.0151(5) 0.0141(5) -0.0020(4) -0.0023(4) 0.0015(4)
C1B 0.0189(5) 0.0125(5) 0.0144(5) -0.0018(4) 0.0019(4) -0.0005(4)
C3B 0.0254(6) 0.0203(6) 0.0149(5) -0.0065(5) 0.0053(5) -0.0020(4)
C5B 0.0265(7) 0.0189(6) 0.0218(6) 0.0021(5) -0.0048(5) 0.0013(5)
C6B 0.0211(6) 0.0179(6) 0.0175(6) 0.0020(5) 0.0019(4) -0.0010(4)
C4B 0.0324(7) 0.0207(6) 0.0152(5) -0.0065(5) -0.0032(5) 0.0023(5)
C8B 0.0206(5) 0.0157(5) 0.0146(5) -0.0005(4) 0.0015(4) 0.0009(4)
C9B 0.0239(6) 0.0171(6) 0.0162(5) 0.0001(5) 0.0007(4) 0.0022(4)
C4A 0.0290(6) 0.0236(6) 0.0133(5) -0.0014(5) -0.0052(5) 0.0011(5)
C3A 0.0299(7) 0.0270(7) 0.0137(5) 0.0033(5) 0.0015(5) -0.0048(5)

loop_
_atom_type_symbol
_atom_type_description
_atom_type_scat_dispersion_real
_atom_type_scat_dispersion_imag
_atom_type_scat_source
C C 0.0033 0.0016 'International Tables Vol C Tables 4.2.6.8 and 6.1.1.4'
H H 0.0000 0.0000 'International Tables Vol C Tables 4.2.6.8 and 6.1.1.4'
N N 0.0061 0.0033 'International Tables Vol C Tables 4.2.6.8 and 6.1.1.4'
O O 0.0106 0.0060 'International Tables Vol C Tables 4.2.6.8 and 6.1.1.4'

loop_
_geom_angle_atom_site_label_1
_geom_angle_atom_site_label_2
_geom_angle_atom_site_label_3
_geom_angle
C1A C2A H2A 119.5
C1A C6A H6A 119.9
C1A C7A H7A 116.6
C1B C6B H6B 119.7
C1B C7B H7B 116.7
C1B C2B H2B 119.6
C2A C3A H3A 120.0
C2A C1A C6A 118.62(11)
C2A C1A C7A 118.62(11)
C2B C3B C4B 120.13(11)
C2B C3B H3B 119.9
C2B C1B C6B 118.47(11)
C2B C1B C7B 118.71(11)
C3A C4A H4A 120.1
C3A C4A C5A 119.75(11)
C3A C2A H2A 119.5
C3A C2A C1A 120.94(11)
C3B C4B H4B 120.1
C3B C4B C5B 119.72(12)
C3B C2B C1B 120.87(12)
C3B C2B H2B 119.6
C4A C3A H3A 120.0
C4A C3A C2A 119.91(11)
C4A C5A H5A 119.7
C4B C5B H5B 119.9
C4B C3B H3B 119.9
C5A C4A H4A 120.1
C5A C6A H6A 119.9
C5A C6A C1A 120.24(11)
C5B C4B H4B 120.1
C5B C6B H6B 119.7
C5B C6B C1B 120.60(11)
C6A C5A C4A 120.52(11)
C6A C5A H5A 119.7
C6A C1A C7A 122.75(10)
C6B C5B C4B 120.20(12)
C6B C5B H5B 119.9
C6B C1B C7B 122.82(10)
C7A C8A H8A 119.9
C7A C8A C9A 120.18(11)
C7B C8B C9B 121.15(12)
C7B C8B H8B 119.4
C8A C7A C1A 126.72(11)
C8A C7A H7A 116.6
C8A C9A H9A 116.4
C8B C9B H9B 116.8
C8B C7B C1B 126.51(11)
C8B C7B H7B 116.7
C9A C8A H8A 119.9
C9A N1A O1A 112.58(9)
C9B C8B H8B 119.4
C9B N1B O1B 112.73(10)
N1A C9A C8A 127.25(11)
N1A C9A H9A 116.4
N1A O1A H1A 102.2(13)
N1B C9B H9B 116.8
N1B C9B C8B 126.41(12)
N1B O1B H1B 102.2(12)

loop_
_geom_bond_atom_site_label_1
_geom_bond_atom_site_label_2
_geom_bond_distance
C1A C2A 1.4133(17)
C1A C6A 1.4171(16)
C1B C6B 1.4166(17)
C2A C3A 1.4043(18)
C2A H2A 0.9500
C2B C3B 1.4020(17)
C2B C1B 1.4152(16)
C2B H2B 0.9500
C3A H3A 0.9500
C3B C4B 1.402(2)
C3B H3B 0.9500
C4A C3A 1.4027(19)
C4A H4A 0.9500
C4B H4B 0.9500
C5A C4A 1.4063(19)
C5A H5A 0.9500
C5B C4B 1.4100(19)
C5B C6B 1.4017(18)
C5B H5B 0.9500
C6A C5A 1.4026(17)
C6A H6A 0.9500
C6B H6B 0.9500
C7A C8A 1.3548(17)
C7A C1A 1.4834(16)
C7A H7A 0.9500
C7B C8B 1.3606(17)
C7B C1B 1.4806(17)
C7B H7B 0.9500
C8A H8A 0.9500
C8B C9B 1.4649(17)
C8B H8B 0.9500
C9A C8A 1.4671(16)
C9A H9A 0.9500
C9B H9B 0.9500
N1A C9A 1.2977(16)
N1B C9B 1.2985(16)
O1A H1A 0.91(2)
O1A N1A 1.4141(14)
O1B H1B 0.917(19)
O1B N1B 1.4090(14)

loop_
_geom_hbond_atom_site_label_D
_geom_hbond_atom_site_label_H
_geom_hbond_atom_site_label_A
_geom_hbond_site_symmetry_A
_geom_hbond_distance_DH
_geom_hbond_distance_HA
_geom_hbond_distance_DA
_geom_hbond_angle_DHA
O1A H1A N1B 3_656 0.91(2) 1.85(2) 2.755(2) 174(2)
O1B H1B N1A 6_557 0.92(2) 1.95(2) 2.853(2) 170(2)
C2A H2A Cg1 8_755 0.95 2.70 3.563(2) 151
C5B H5B Cg2 8_655 0.95 2.80 3.508(2) 132
C9B H9B Cg2 3_646 0.95 2.82 3.717(2) 159

loop_
_geom_torsion_atom_site_label_1
_geom_torsion_atom_site_label_2
_geom_torsion_atom_site_label_3
_geom_torsion_atom_site_label_4
_geom_torsion
C1A C2A C3A C4A -1.0(2)
C1A C6A C5A C4A 0.04(18)
C1A C7A C8A C9A -174.32(11)
C1B C7B C8B C9B -179.24(11)
C1B C2B C3B C4B 0.13(18)
C2A C1A C6A C5A -1.24(17)
C2B C3B C4B C5B -0.73(19)
C2B C1B C6B C5B -0.92(18)
C3B C2B C1B C6B 0.69(18)
C3B C2B C1B C7B -179.00(11)
C4B C5B C6B C1B 0.34(19)
C5A C4A C3A C2A -0.2(2)
C6A C5A C4A C3A 0.71(19)
C6A C1A C2A C3A 1.73(18)
C6B C5B C4B C3B 0.50(19)
C7A C1A C2A C3A -177.00(11)
C7A C1A C6A C5A 177.43(11)
C7B C8B C9B N1B 175.07(12)
C7B C1B C6B C5B 178.75(12)
C8A C7A C1A C2A 165.01(12)
C8A C7A C1A C6A -13.66(18)
C8B C7B C1B C6B -9.56(19)
C8B C7B C1B C2B 170.11(12)
N1A C9A C8A C7A 164.78(12)
O1A N1A C9A C8A 3.45(17)
O1B N1B C9B C8B -1.80(18)

_cod_database_fobs_code 2241505
